data_2004397
loop_
_publ_author_name
'Poto\<c\<n\'ak, I.'
'Dunaj-Jur\<co, M.'
'Miklo\<s, D.'
'J\"ager, L.'

_publ_section_title
;
 Cyanobis(1,10-phenanthroline)copper(II) Tricyanomethanide Dihydrate
;
_journal_issue 1
_journal_name_full 'Acta Crystallographica Section C'
_journal_page_first 48
_journal_page_last 50
_journal_paper_doi 10.1107/S0108270195008638
_journal_volume 52
_journal_year 1996
_chemical_formula_moiety '[Cu(CN)(C12 H8 N2)~2~] [C(CN)~3~] ,2H~2~O'
_chemical_formula_structural '[Cu(CN)(C12 H8 N2)~2~] [C(CN)~3~]  ,2H~2~O'
_chemical_formula_sum 'C29 H20 Cu N8 O2'
_chemical_formula_weight 576.07
_chemical_name_systematic
;
Bis(1,10-phenanthroline)cyanocopper(II) Tricyanomethanide Dihydrate.
;
_space_group_IT_number 2
_symmetry_cell_setting triclinic
_symmetry_space_group_name_Hall '-P 1'
_symmetry_space_group_name_H-M 'P -1'
_audit_creation_method SHELXL
_cell_angle_alpha 88.36(2)
_cell_angle_beta 84.28(2)
_cell_angle_gamma 83.07(2)
_cell_formula_units_Z 2
_cell_length_a 10.262(3)
_cell_length_b 10.595(3)
_cell_length_c 11.950(4)
_cell_measurement_reflns_used 25
_cell_measurement_temperature 293(2)
_cell_measurement_theta_max 11.87
_cell_measurement_theta_min 4.85
_cell_volume 1283.2(7)
_diffrn_ambient_temperature 293(2)
_diffrn_measurement_device 'Syntex P2~1~ diffractometer'
_diffrn_measurement_method \q-2\q
_diffrn_radiation_monochromator graphite
_diffrn_radiation_source 'fine-focus sealed tube'
_diffrn_radiation_type MoK\a
_diffrn_radiation_wavelength 0.71069
_diffrn_reflns_av_R_equivalents 0.0000
_diffrn_reflns_av_sigmaI/netI 0.0866
_diffrn_reflns_limit_h_max 13
_diffrn_reflns_limit_h_min 0
_diffrn_reflns_limit_k_max 13
_diffrn_reflns_limit_k_min -13
_diffrn_reflns_limit_l_max 15
_diffrn_reflns_limit_l_min -15
_diffrn_reflns_number 4530
_diffrn_reflns_theta_max 25.00
_diffrn_reflns_theta_min 1.71
_diffrn_standards_decay_% none
_diffrn_standards_interval_count 98
_diffrn_standards_number 2
_exptl_absorpt_coefficient_mu 0.896
_exptl_absorpt_correction_T_max 0.966
_exptl_absorpt_correction_T_min 0.756
_exptl_absorpt_correction_type 'empirical via \y scan (North, Phillips & Mathews, 1968)'
_exptl_crystal_colour 'dark green'
_exptl_crystal_density_diffrn 1.491
_exptl_crystal_density_meas 1.47
_exptl_crystal_density_method 'flotation in benzene-bromoform'
_exptl_crystal_description prism
_exptl_crystal_F_000 590
_exptl_crystal_size_max 0.45
_exptl_crystal_size_mid 0.45
_exptl_crystal_size_min 0.25
_refine_diff_density_max 0.706
_refine_diff_density_min -0.245
_refine_ls_extinction_method none
_refine_ls_goodness_of_fit_all 0.913
_refine_ls_goodness_of_fit_obs 1.094
_refine_ls_hydrogen_treatment refall
_refine_ls_matrix_type full
_refine_ls_number_parameters 425
_refine_ls_number_reflns 4525
_refine_ls_number_restraints 0
_refine_ls_restrained_S_all 0.915
_refine_ls_restrained_S_obs 1.094
_refine_ls_R_factor_all 0.0975
_refine_ls_R_factor_obs 0.0438
_refine_ls_shift/esd_max -0.001
_refine_ls_shift/esd_mean 0.000
_refine_ls_structure_factor_coef Fsqd
_refine_ls_weighting_details 'w = 1/[\s^2^(Fo^2^) + (0.0627P)^2^] where P=(Fo^2^+2Fc^2^)/3'
_refine_ls_weighting_scheme calc
_refine_ls_wR_factor_all 0.1196
_refine_ls_wR_factor_obs 0.1084
_reflns_number_observed 2771
_reflns_number_total 4530
_reflns_observed_criterion >2sigma(I)
_cod_data_source_file ka1132.cif
_cod_data_source_block ft3a
_cod_depositor_comments
;
 Marking attached hydrogen atoms.

 Antanas Vaitkus,
 2017-08-07

The following automatic conversions were performed:

'_refine_ls_weighting_scheme' value 'calc w = 1/[\s^2^(Fo^2^) +
(0.0627P)^2^] where P=(Fo^2^+2Fc^2^)/3' was changed to 'calc'. New
tag '_refine_ls_weighting_details' was created. The value of the new
tag was set to 'w = 1/[\s^2^(Fo^2^) + (0.0627P)^2^] where
P=(Fo^2^+2Fc^2^)/3'.

Automatic conversion script
Id: cif_fix_values 3143 2015-03-26 13:38:13Z robertas 
;
_cod_original_sg_symbol_H-M P-1
_cod_database_code 2004397

loop_
_symmetry_equiv_pos_as_xyz
'x, y, z'
'-x, -y, -z'

loop_
_atom_site_aniso_label
_atom_site_aniso_U_11
_atom_site_aniso_U_22
_atom_site_aniso_U_33
_atom_site_aniso_U_12
_atom_site_aniso_U_13
_atom_site_aniso_U_23
Cu 0.0459(3) 0.0553(3) 0.0567(3) -0.0154(2) -0.0026(2) 0.0034(2)
N11 0.054(2) 0.052(2) 0.053(2) -0.012(2) 0.000(2) 0.0020(15)
N21 0.049(2) 0.052(2) 0.048(2) -0.012(2) -0.0014(15) -0.0005(15)
N31 0.045(2) 0.056(2) 0.056(2) -0.012(2) -0.006(2) 0.003(2)
N41 0.038(2) 0.048(2) 0.048(2) -0.0119(14) 0.0012(14) -0.0015(14)
C10 0.054(2) 0.060(3) 0.047(2) -0.018(2) 0.003(2) 0.002(2)
N10 0.075(3) 0.084(3) 0.059(2) -0.003(2) -0.004(2) 0.005(2)
C11 0.047(2) 0.059(2) 0.040(2) -0.004(2) -0.007(2) 0.007(2)
C12 0.069(3) 0.058(3) 0.077(3) -0.010(2) 0.007(3) 0.000(2)
C13 0.097(4) 0.053(3) 0.088(4) -0.003(3) 0.014(3) -0.001(3)
C14 0.081(4) 0.075(4) 0.076(3) 0.019(3) 0.009(3) 0.003(3)
C15 0.056(3) 0.071(3) 0.046(2) 0.001(2) -0.006(2) 0.011(2)
C16 0.050(3) 0.098(4) 0.054(3) 0.004(3) 0.001(2) 0.009(3)
C21 0.050(2) 0.062(3) 0.035(2) -0.014(2) -0.006(2) 0.006(2)
C22 0.066(3) 0.063(3) 0.062(3) -0.016(2) 0.003(2) -0.003(2)
C23 0.082(4) 0.061(3) 0.069(3) -0.032(3) -0.004(3) -0.005(2)
C24 0.066(3) 0.083(4) 0.060(3) -0.037(3) -0.009(2) 0.005(2)
C25 0.052(2) 0.080(3) 0.040(2) -0.022(2) -0.007(2) 0.007(2)
C26 0.044(3) 0.103(4) 0.055(3) -0.018(3) -0.005(2) 0.013(2)
C31 0.034(2) 0.047(2) 0.058(2) -0.005(2) -0.001(2) 0.000(2)
C32 0.062(3) 0.075(3) 0.064(3) -0.021(2) -0.018(2) -0.001(2)
C33 0.077(3) 0.073(3) 0.088(4) -0.033(3) -0.033(3) 0.001(3)
C34 0.055(3) 0.061(3) 0.091(4) -0.021(2) -0.012(2) 0.009(3)
C35 0.039(2) 0.045(2) 0.074(3) -0.008(2) -0.005(2) -0.001(2)
C36 0.055(3) 0.053(3) 0.071(3) -0.015(2) 0.009(2) 0.010(2)
C41 0.035(2) 0.042(2) 0.051(2) -0.001(2) 0.001(2) -0.004(2)
C42 0.052(2) 0.054(2) 0.056(3) -0.016(2) -0.001(2) -0.002(2)
C43 0.060(3) 0.066(3) 0.055(3) -0.020(2) -0.012(2) -0.005(2)
C44 0.060(3) 0.069(3) 0.042(2) -0.007(2) 0.001(2) -0.001(2)
C45 0.045(2) 0.051(2) 0.051(2) -0.005(2) 0.004(2) 0.001(2)
C46 0.058(3) 0.060(3) 0.054(3) -0.009(2) 0.007(2) 0.008(2)
C1 0.088(4) 0.067(3) 0.167(6) -0.018(3) -0.007(4) -0.011(4)
N1 0.103(4) 0.122(4) 0.227(7) -0.058(4) 0.037(4) -0.022(4)
C2 0.102(4) 0.050(3) 0.107(4) -0.012(3) -0.019(3) -0.006(3)
N2 0.093(3) 0.098(3) 0.116(4) -0.039(3) 0.003(3) 0.009(3)
C3 0.065(3) 0.061(3) 0.173(7) -0.009(3) -0.016(4) -0.028(4)
N3 0.093(4) 0.116(4) 0.125(4) -0.039(3) -0.006(3) -0.023(3)
C4 0.071(3) 0.068(3) 0.132(5) -0.003(3) 0.019(3) -0.003(3)
O1 0.183(6) 0.149(5) 0.382(10) 0.005(5) 0.038(6) 0.038(6)
O2 0.184(5) 0.134(4) 0.150(4) -0.002(4) 0.021(4) 0.023(3)

loop_
_atom_site_label
_atom_site_occupancy
_atom_site_fract_x
_atom_site_fract_y
_atom_site_fract_z
_atom_site_U_iso_or_equiv
_atom_site_thermal_displace_type
_atom_site_calc_flag
_atom_site_type_symbol
_atom_site_attached_hydrogens
Cu 1 .18422(5) .46747(4) .23407(4) .0521(2) Uani d Cu 0
N11 1 .3358(3) .3275(3) .1699(2) .0529(8) Uani d N 0
N21 1 .3345(3) .5725(3) .2083(2) .0496(7) Uani d N 0
N31 1 .0561(3) .3413(3) .2739(3) .0517(8) Uani d N 0
N41 1 .1953(3) .4537(3) .4083(2) .0446(7) Uani d N 0
C10 1 .0670(4) .5777(4) .1417(3) .0534(10) Uani d C 0
N10 1 -.0008(4) .6432(4) .0921(3) .0735(10) Uani d N 0
C11 1 .4513(4) .3764(4) .1465(3) .0489(9) Uani d C 0
C12 1 .3353(5) .2050(4) .1498(4) .0688(12) Uani d C 0
C13 1 .4467(6) .1284(5) .1094(4) .0813(14) Uani d C 0
C14 1 .5619(6) .1770(5) .0851(4) .0805(15) Uani d C 0
C15 1 .5675(4) .3064(4) .1036(3) .0587(11) Uani d C 0
C16 1 .6825(4) .3681(6) .0772(4) .0691(13) Uani d C 0
C21 1 .4503(4) .5089(4) .1670(3) .0483(9) Uani d C 0
C22 1 .3305(5) .6959(4) .2298(3) .0632(11) Uani d C 0
C23 1 .4432(5) .7581(5) .2105(4) .0690(12) Uani d C 0
C24 1 .5566(5) .6957(5) .1683(4) .0676(13) Uani d C 0
C25 1 .5655(4) .5659(4) .1433(3) .0561(10) Uani d C 0
C26 1 .6822(4) .4921(5) .0965(3) .0667(12) Uani d C 0
C31 1 .0445(3) .3065(3) .3831(3) .0464(9) Uani d C 0
C32 1 -.0106(4) .2854(4) .2032(4) .0650(11) Uani d C 0
C33 1 -.0892(5) .1916(4) .2391(5) .0756(14) Uani d C 0
C34 1 -0.1024(4) .1578(4) .3500(4) .0675(12) Uani d C 0
C35 1 -.0343(3) .2144(3) .4269(3) .0524(10) Uani d C 0
C36 1 -.0391(4) .1834(4) .5435(4) .0601(11) Uani d C 0
C41 1 .1189(3) .3674(3) .4562(3) .0431(8) Uani d C 0
C42 1 .2644(4) .5105(4) .4755(3) .0535(10) Uani d C 0
C43 1 .2612(4) .4868(4) .5896(3) .0589(11) Uani d C 0
C44 1 .1846(4) .4000(4) .6375(3) .0574(10) Uani d C 0
C45 1 .1103(4) .3357(3) .5709(3) .0498(9) Uani d C 0
C46 1 .0297(4) .2410(4) .6117(4) .0578(11) Uani d C 0
C1 1 .4779(6) 1.2064(5) .4605(6) .107(2) Uani d C 0
N1 1 .5459(5) 1.2777(6) .4381(6) .150(2) Uani d N 0
C2 1 .3218(6) 1.0621(5) .4129(5) .085(2) Uani d C 0
N2 1 .2682(5) 1.0163(5) .3565(4) .1013(15) Uani d N 0
C3 1 .3449(5) 1.0973(5) .6153(7) .099(2) Uani d C 0
N3 1 .3164(5) 1.0688(5) .7106(5) .109(2) Uani d N 0
C4 1 .3775(5) 1.1241(5) .4956(6) .093(2) Uani d C 0
O1 1 .1553(7) .9350(6) 1.0920(7) .245(4) Uani d O 2
O2 1 .1590(5) 1.1114(4) .9204(4) .160(2) Uani d O 2
H12 1 .255(4) .182(4) .171(3) .070(13) Uiso d H 0
H13 1 .439(5) .045(5) .093(4) .099(17) Uiso d H 0
H14 1 .628(4) .127(4) .052(4) .075(14) Uiso d H 0
H16 1 .752(4) .320(4) .044(4) .077(14) Uiso d H 0
H22 1 .243(4) .743(3) .257(3) .054(10) Uiso d H 0
H23 1 .423(4) .849(4) .231(3) .068(12) Uiso d H 0
H24 1 .619(5) .740(5) .150(4) .107(18) Uiso d H 0
H26 1 .766(4) .533(4) .074(3) .072(12) Uiso d H 0
H32 1 .002(4) .309(4) .119(3) .072(12) Uiso d H 0
H33 1 -0.129(4) .156(4) .181(3) .067(12) Uiso d H 0
H34 1 -0.151(4) .098(4) .382(3) .080(14) Uiso d H 0
H35 1 -.082(4) .120(3) .565(3) .052(11) Uiso d H 0
H42 1 .316(4) .562(4) .439(3) .070(13) Uiso d H 0
H43 1 .314(4) .529(3) .635(3) .064(11) Uiso d H 0
H44 1 .167(4) .386(3) .718(3) .057(10) Uiso d H 0
H46 1 .025(4) .226(4) .686(3) .065(12) Uiso d H 0

loop_
_atom_type_symbol
_atom_type_description
_atom_type_scat_dispersion_real
_atom_type_scat_dispersion_imag
_atom_type_scat_source
C C 0.0033 0.0016 'International Tables Vol C Tables 4.2.6.8 and 6.1.1.4'
H H 0.0000 0.0000 'International Tables Vol C Tables 4.2.6.8 and 6.1.1.4'
N N 0.0061 0.0033 'International Tables Vol C Tables 4.2.6.8 and 6.1.1.4'
O O 0.0106 0.0060 'International Tables Vol C Tables 4.2.6.8 and 6.1.1.4'
Cu Cu 0.3201 1.2651 'International Tables Vol C Tables 4.2.6.8 and 6.1.1.4'

loop_
_geom_angle_atom_site_label_1
_geom_angle_atom_site_label_2
_geom_angle_atom_site_label_3
_geom_angle
_geom_angle_publ_flag
C10 Cu N31 95.10(14) yes
C10 Cu N21 94.93(14) yes
N31 Cu N21 169.92(12) yes
C10 Cu N41 131.86(14) yes
N31 Cu N41 80.49(12) yes
N21 Cu N41 93.50(11) yes
C10 Cu N11 124.80(14) yes
N31 Cu N11 93.52(12) yes
N21 Cu N11 79.92(12) yes
N41 Cu N11 103.34(11) yes
C12 N11 C11 117.1(4) ?
C12 N11 Cu 131.5(3) ?
C11 N11 Cu 111.4(2) ?
C22 N21 C21 118.4(3) ?
C22 N21 Cu 126.4(3) ?
C21 N21 Cu 115.2(2) ?
C32 N31 C31 118.6(3) ?
C32 N31 Cu 126.8(3) ?
C31 N31 Cu 114.5(2) ?
C42 N41 C41 117.0(3) ?
C42 N41 Cu 131.8(2) ?
C41 N41 Cu 111.2(2) ?
N10 C10 Cu 177.6(4) yes
N11 C11 C15 124.0(4) ?
N11 C11 C21 116.7(3) ?
C15 C11 C21 119.3(4) ?
N11 C12 C13 122.6(5) ?
C14 C13 C12 120.5(5) ?
C13 C14 C15 119.2(5) ?
C11 C15 C14 116.6(4) ?
C11 C15 C16 119.6(4) ?
C14 C15 C16 123.8(4) ?
C26 C16 C15 121.3(5) ?
N21 C21 C25 123.4(4) ?
N21 C21 C11 116.8(3) ?
C25 C21 C11 119.8(4) ?
N21 C22 C23 121.1(4) ?
C24 C23 C22 120.3(4) ?
C23 C24 C25 120.7(4) ?
C21 C25 C24 116.1(4) ?
C21 C25 C26 119.4(4) ?
C24 C25 C26 124.5(4) ?
C16 C26 C25 120.5(4) ?
N31 C31 C35 123.4(3) ?
N31 C31 C41 117.0(3) ?
C35 C31 C41 119.6(3) ?
N31 C32 C33 121.8(4) ?
C34 C33 C32 119.5(4) ?
C33 C34 C35 120.4(4) ?
C34 C35 C31 116.3(4) ?
C34 C35 C36 124.6(4) ?
C31 C35 C36 119.2(4) ?
C46 C36 C35 121.1(4) ?
N41 C41 C45 123.7(3) ?
N41 C41 C31 116.7(3) ?
C45 C41 C31 119.6(3) ?
N41 C42 C43 123.5(4) ?
C44 C43 C42 119.3(4) ?
C43 C44 C45 119.9(4) ?
C41 C45 C44 116.5(3) ?
C41 C45 C46 118.9(4) ?
C44 C45 C46 124.6(4) ?
C36 C46 C45 121.6(4) ?
N1 C1 C4 173.4(7) yes
N2 C2 C4 172.9(7) yes
N3 C3 C4 176.1(6) yes
C2 C4 C1 118.8(6) yes
C2 C4 C3 120.9(5) yes
C1 C4 C3 120.1(6) yes

loop_
_geom_bond_atom_site_label_1
_geom_bond_atom_site_label_2
_geom_bond_distance
_geom_bond_publ_flag
Cu C10 1.970(5) yes
Cu N31 2.001(3) yes
Cu N21 2.003(3) yes
Cu N41 2.096(3) yes
Cu N11 2.116(3) yes
N11 C12 1.328(5) ?
N11 C11 1.351(5) ?
N21 C22 1.335(5) ?
N21 C21 1.349(5) ?
N31 C32 1.332(5) ?
N31 C31 1.343(4) ?
N41 C42 1.324(5) ?
N41 C41 1.354(4) ?
C10 N10 1.122(5) yes
C11 C15 1.386(5) ?
C11 C21 1.431(5) ?
C12 C13 1.373(7) ?
C13 C14 1.349(7) ?
C14 C15 1.404(6) ?
C15 C16 1.421(6) ?
C16 C26 1.340(7) ?
C21 C25 1.392(5) ?
C22 C23 1.395(6) ?
C23 C24 1.328(6) ?
C24 C25 1.405(6) ?
C25 C26 1.423(6) ?
C31 C35 1.399(5) ?
C31 C41 1.430(5) ?
C32 C33 1.387(6) ?
C33 C34 1.361(6) ?
C34 C35 1.397(6) ?
C35 C36 1.420(6) ?
C36 C46 1.334(6) ?
C41 C45 1.398(5) ?
C42 C43 1.378(5) ?
C43 C44 1.358(5) ?
C44 C45 1.399(5) ?
C45 C46 1.422(5) ?
C1 N1 1.098(6) yes
C1 C4 1.452(7) yes
C2 N2 1.072(6) yes
C2 C4 1.405(8) yes
C3 N3 1.188(8) yes
C3 C4 1.463(9) yes
